data_7230834
loop_
_publ_author_name
'Lisac, Katarina'
'Cin\<ci\'c, Dominik'

_publ_section_title
;
 Simple design for metal-based halogen-bonded cocrystals utilizing the
 M--Cl&#x22EF;I motif
;
_journal_issue 39
_journal_name_full CrystEngComm
_journal_page_first 5955
_journal_paper_doi 10.1039/C8CE00754C
_journal_volume 20
_journal_year 2018
_chemical_formula_sum 'C30 H16 Cl2 Co F4 I2 N4'
_chemical_formula_weight 892.10
_space_group_crystal_system triclinic
_space_group_IT_number 2
_space_group_name_Hall '-P 1'
_space_group_name_H-M_alt 'P -1'
_symmetry_space_group_name_Hall '-P 1'
_symmetry_space_group_name_H-M 'P -1'
_atom_sites_solution_hydrogens geom
_audit_creation_method SHELXL-2016/4
_audit_update_record
;
2018-05-07 deposited with the CCDC.
2018-06-05 downloaded from the CCDC.
;
_cell_angle_alpha 99.902(4)
_cell_angle_beta 100.089(5)
_cell_angle_gamma 105.734(6)
_cell_formula_units_Z 2
_cell_length_a 8.1204(7)
_cell_length_b 13.9649(8)
_cell_length_c 14.1470(7)
_cell_measurement_reflns_used 1555
_cell_measurement_temperature 293(2)
_cell_measurement_theta_max 34.0719
_cell_measurement_theta_min 3.7910
_cell_volume 1478.96(18)
_computing_structure_refinement 'SHELXL-2016/4 (Sheldrick, 2016)'
_diffrn_ambient_temperature 293(2)
_diffrn_detector_area_resol_mean 16.3426
_diffrn_measured_fraction_theta_full 0.701
_diffrn_measured_fraction_theta_max 0.701
_diffrn_measurement_device_type 'XCalibur, Sapphire3'
_diffrn_radiation_type MoK\a
_diffrn_radiation_wavelength 0.71073
_diffrn_reflns_av_R_equivalents 0.0197
_diffrn_reflns_av_unetI/netI 0.0925
_diffrn_reflns_Laue_measured_fraction_full 0.701
_diffrn_reflns_Laue_measured_fraction_max 0.701
_diffrn_reflns_limit_h_max 8
_diffrn_reflns_limit_h_min -9
_diffrn_reflns_limit_k_max 12
_diffrn_reflns_limit_k_min -16
_diffrn_reflns_limit_l_max 11
_diffrn_reflns_limit_l_min -16
_diffrn_reflns_number 4002
_diffrn_reflns_point_group_measured_fraction_full 0.701
_diffrn_reflns_point_group_measured_fraction_max 0.701
_diffrn_reflns_theta_full 25.000
_diffrn_reflns_theta_max 25.000
_diffrn_reflns_theta_min 3.803
_diffrn_source 'Enhance (Mo) X-ray Source'
_exptl_absorpt_coefficient_mu 2.903
_exptl_absorpt_correction_T_max 1.00000
_exptl_absorpt_correction_T_min 0.60263
_exptl_absorpt_correction_type multi-scan
_exptl_absorpt_process_details
;
CrysAlis RED, Oxford Diffraction Ltd.,
Version 1.171.32.29 (release 10-06-2008 CrysAlis171 .NET)
(compiled Jun 10 2008,16:49:55)
Empirical absorption correction using spherical harmonics,
 implemented in SCALE3 ABSPACK scaling algorithm.
;
_exptl_crystal_colour red
_exptl_crystal_density_diffrn 2.003
_exptl_crystal_description plate
_exptl_crystal_F_000 854
_exptl_crystal_size_max 0.49
_exptl_crystal_size_mid 0.20
_exptl_crystal_size_min 0.08
_refine_diff_density_max 0.548
_refine_diff_density_min -0.453
_refine_diff_density_rms 0.089
_refine_ls_extinction_method none
_refine_ls_goodness_of_fit_ref 0.806
_refine_ls_hydrogen_treatment constr
_refine_ls_matrix_type full
_refine_ls_number_parameters 388
_refine_ls_number_reflns 3659
_refine_ls_number_restraints 0
_refine_ls_restrained_S_all 0.806
_refine_ls_R_factor_all 0.0735
_refine_ls_R_factor_gt 0.0382
_refine_ls_shift/su_max 0.000
_refine_ls_shift/su_mean 0.000
_refine_ls_structure_factor_coef Fsqd
_refine_ls_weighting_details 'w=1/[\s^2^(Fo^2^)+(0.0320P)^2^] where P=(Fo^2^+2Fc^2^)/3'
_refine_ls_weighting_scheme calc
_refine_ls_wR_factor_gt 0.0696
_refine_ls_wR_factor_ref 0.0744
_reflns_Friedel_coverage 0.000
_reflns_number_gt 2167
_reflns_number_total 3659
_reflns_threshold_expression 'I > 2\s(I)'
_cod_data_source_file c8ce00754c2.cif
_cod_data_source_block shelx_CCDC11
_cod_depositor_comments 'Adding full bibliography for 7230823--7230834.cif.'
_cod_database_code 7230834
_shelx_shelxl_version_number 2016/4
_shelx_space_group_comment
;
The symmetry employed for this shelxl refinement is uniquely defined
by the following loop, which should always be used as a source of
symmetry information in preference to the above space-group names.
They are only intended as comments.
;

loop_
_space_group_symop_operation_xyz
'x, y, z'
'-x, -y, -z'

loop_
_atom_site_label
_atom_site_type_symbol
_atom_site_fract_x
_atom_site_fract_y
_atom_site_fract_z
_atom_site_U_iso_or_equiv
_atom_site_adp_type
_atom_site_occupancy
_atom_site_site_symmetry_order
_atom_site_calc_flag
_atom_site_refinement_flags_posn
_atom_site_refinement_flags_adp
I1 I 0.80208(8) 0.17401(4) 0.34310(4) 0.04900(19) Uani 1 1 d . .
I2 I 0.90675(8) 0.10769(4) -0.07561(4) 0.0518(2) Uani 1 1 d . .
CO1 Co 0.81774(15) 0.70342(7) 0.34715(7) 0.0334(3) Uani 1 1 d . .
CL1 Cl 1.1215(3) 0.72858(14) 0.42658(12) 0.0447(5) Uani 1 1 d . .
CL2 Cl 0.8864(3) 0.80196(15) 0.22747(14) 0.0543(6) Uani 1 1 d . .
F1 F 0.9336(7) 0.2095(3) 0.1455(3) 0.0576(15) Uani 1 1 d . .
F4 F 0.5572(6) -0.0540(3) 0.2472(3) 0.0533(13) Uani 1 1 d . .
F3 F 0.4946(6) -0.1765(3) 0.0695(3) 0.0537(14) Uani 1 1 d . .
F2 F 0.6376(7) -0.1112(3) -0.0718(3) 0.0595(15) Uani 1 1 d . .
N4 N 0.7832(10) 0.5609(4) 0.2508(4) 0.0316(16) Uani 1 1 d . .
N3 N 0.5433(10) 0.6576(4) 0.2626(4) 0.0332(17) Uani 1 1 d . .
N2 N 0.7483(9) 0.6244(4) 0.4623(4) 0.0371(17) Uani 1 1 d . .
N1 N 0.7750(9) 0.8171(4) 0.4526(4) 0.0345(16) Uani 1 1 d . .
C25 C 0.7467(11) 0.0807(6) 0.2005(5) 0.042(2) Uani 1 1 d . .
C13 C 0.4248(13) 0.7072(6) 0.2678(5) 0.042(2) Uani 1 1 d . .
H13 H 0.452485 0.764807 0.318800 0.050 Uiso 1 1 calc R U
C26 C 0.8197(12) 0.1133(5) 0.1258(6) 0.040(2) Uani 1 1 d . .
C30 C 0.6358(11) -0.0172(5) 0.1780(5) 0.033(2) Uani 1 1 d . .
C24 C 0.4949(12) 0.5716(5) 0.1899(5) 0.032(2) Uani 1 1 d . .
C28 C 0.6751(11) -0.0443(6) 0.0150(5) 0.036(2) Uani 1 1 d . .
C29 C 0.6003(11) -0.0823(5) 0.0882(5) 0.038(2) Uani 1 1 d . .
C12 C 0.7378(10) 0.7897(5) 0.5352(5) 0.0307(19) Uani 1 1 d . .
C11 C 0.7275(11) 0.6868(6) 0.5405(5) 0.039(2) Uani 1 1 d . .
C21 C 0.8712(13) 0.4175(6) 0.1837(6) 0.053(3) Uani 1 1 d . .
H21 H 0.956573 0.384555 0.185469 0.064 Uiso 1 1 calc R U
C23 C 0.6229(12) 0.5177(5) 0.1848(5) 0.035(2) Uani 1 1 d . .
C22 C 0.9019(13) 0.5109(6) 0.2476(5) 0.048(2) Uani 1 1 d . .
H22 H 1.011873 0.540612 0.290852 0.057 Uiso 1 1 calc R U
C4 C 0.7129(12) 0.8562(6) 0.6132(5) 0.047(2) Uani 1 1 d . .
C19 C 0.5832(13) 0.4245(6) 0.1163(5) 0.042(2) Uani 1 1 d . .
C10 C 0.7461(11) 0.5294(6) 0.4674(6) 0.052(2) Uani 1 1 d . .
H10 H 0.762136 0.487094 0.413759 0.063 Uiso 1 1 calc R U
C16 C 0.3335(13) 0.5337(6) 0.1214(5) 0.042(2) Uani 1 1 d . .
C3 C 0.7275(13) 0.9545(7) 0.6050(6) 0.067(3) Uani 1 1 d . .
H3 H 0.711109 1.000895 0.655284 0.080 Uiso 1 1 calc R U
C20 C 0.7098(14) 0.3750(6) 0.1174(6) 0.056(3) Uani 1 1 d . .
H20 H 0.685922 0.312618 0.073258 0.067 Uiso 1 1 calc R U
C27 C 0.7885(12) 0.0520(6) 0.0334(5) 0.043(2) Uani 1 1 d . .
C9 C 0.7206(13) 0.4919(6) 0.5501(7) 0.060(3) Uani 1 1 d . .
H9 H 0.720736 0.425662 0.551959 0.072 Uiso 1 1 calc R U
C18 C 0.4124(13) 0.3865(6) 0.0483(6) 0.050(2) Uani 1 1 d . .
H18 H 0.382254 0.325161 0.001589 0.060 Uiso 1 1 calc R U
C1 C 0.7894(12) 0.9133(5) 0.4475(6) 0.048(2) Uani 1 1 d . .
H1 H 0.816265 0.934435 0.391637 0.057 Uiso 1 1 calc R U
C17 C 0.2973(13) 0.4391(6) 0.0521(6) 0.052(3) Uani 1 1 d . .
H17 H 0.188397 0.412678 0.007353 0.063 Uiso 1 1 calc R U
C2 C 0.7659(14) 0.9832(6) 0.5225(6) 0.067(3) Uani 1 1 d . .
H2 H 0.776630 1.049688 0.516168 0.080 Uiso 1 1 calc R U
C14 C 0.2668(13) 0.6784(7) 0.2031(6) 0.051(2) Uani 1 1 d . .
H14 H 0.191115 0.717398 0.208692 0.061 Uiso 1 1 calc R U
C8 C 0.6952(14) 0.5536(8) 0.6288(7) 0.069(3) Uani 1 1 d . .
H8 H 0.676408 0.528491 0.684100 0.082 Uiso 1 1 calc R U
C5 C 0.6854(13) 0.8209(8) 0.6991(6) 0.065(3) Uani 1 1 d . .
H5 H 0.675118 0.865779 0.752876 0.078 Uiso 1 1 calc R U
C15 C 0.2183(12) 0.5909(7) 0.1288(6) 0.051(2) Uani 1 1 d . .
H15 H 0.109729 0.570423 0.084088 0.061 Uiso 1 1 calc R U
C7 C 0.6971(13) 0.6545(7) 0.6276(6) 0.053(3) Uani 1 1 d . .
C6 C 0.6740(13) 0.7247(8) 0.7048(6) 0.066(3) Uani 1 1 d . .
H6 H 0.650095 0.703531 0.761211 0.079 Uiso 1 1 calc R U

loop_
_atom_site_aniso_label
_atom_site_aniso_U_11
_atom_site_aniso_U_22
_atom_site_aniso_U_33
_atom_site_aniso_U_23
_atom_site_aniso_U_13
_atom_site_aniso_U_12
I1 0.0507(5) 0.0497(4) 0.0389(3) 0.0004(3) 0.0044(3) 0.0130(3)
I2 0.0550(5) 0.0673(4) 0.0469(3) 0.0259(3) 0.0177(3) 0.0296(3)
CO1 0.0380(8) 0.0319(6) 0.0304(5) 0.0061(5) 0.0072(5) 0.0122(5)
CL1 0.0419(15) 0.0463(11) 0.0399(11) -0.0012(9) 0.0006(9) 0.0165(10)
CL2 0.0591(18) 0.0644(14) 0.0530(12) 0.0316(12) 0.0255(11) 0.0222(12)
F1 0.070(4) 0.037(3) 0.059(3) 0.012(2) 0.017(3) 0.004(3)
F4 0.058(4) 0.058(3) 0.039(2) 0.015(2) 0.011(2) 0.008(3)
F3 0.052(4) 0.043(3) 0.056(3) 0.003(2) 0.011(2) 0.005(2)
F2 0.072(4) 0.059(3) 0.037(3) -0.005(2) 0.007(2) 0.019(3)
N4 0.027(5) 0.031(3) 0.037(4) 0.010(3) 0.005(3) 0.011(3)
N3 0.038(5) 0.042(4) 0.027(3) 0.013(3) 0.013(3) 0.017(3)
N2 0.045(5) 0.029(3) 0.033(4) 0.012(3) -0.002(3) 0.009(3)
N1 0.045(5) 0.024(3) 0.034(3) 0.007(3) 0.006(3) 0.013(3)
C25 0.043(6) 0.041(5) 0.034(4) -0.008(4) -0.002(4) 0.014(4)
C13 0.044(7) 0.046(5) 0.039(5) 0.014(4) 0.017(4) 0.014(5)
C26 0.040(7) 0.042(5) 0.041(5) 0.010(4) 0.007(4) 0.020(4)
C30 0.031(6) 0.036(5) 0.037(4) 0.016(4) 0.004(4) 0.016(4)
C24 0.028(6) 0.039(5) 0.033(4) 0.014(4) 0.008(4) 0.015(4)
C28 0.027(6) 0.048(5) 0.029(4) 0.003(4) -0.001(4) 0.017(4)
C29 0.029(6) 0.031(4) 0.043(5) -0.001(4) -0.005(4) 0.007(4)
C12 0.039(6) 0.031(4) 0.019(4) 0.005(3) 0.007(3) 0.006(4)
C11 0.032(6) 0.049(5) 0.033(4) 0.017(4) 0.002(4) 0.007(4)
C21 0.037(7) 0.035(5) 0.080(6) -0.007(5) 0.004(5) 0.017(5)
C23 0.043(7) 0.029(4) 0.022(4) 0.005(4) 0.004(4) -0.002(4)
C22 0.042(7) 0.048(5) 0.045(5) 0.004(4) 0.003(4) 0.011(5)
C4 0.055(7) 0.061(6) 0.031(5) 0.013(5) 0.011(4) 0.027(5)
C19 0.043(7) 0.037(5) 0.037(5) 0.002(4) 0.004(4) 0.004(5)
C10 0.037(7) 0.045(5) 0.074(6) 0.020(5) 0.001(5) 0.015(4)
C16 0.044(7) 0.054(5) 0.026(4) 0.019(4) 0.003(4) 0.008(5)
C3 0.083(9) 0.065(6) 0.046(6) -0.019(5) 0.008(5) 0.037(6)
C20 0.057(8) 0.044(5) 0.061(6) -0.009(4) 0.007(5) 0.026(5)
C27 0.048(7) 0.055(5) 0.035(5) 0.021(4) 0.003(4) 0.031(5)
C9 0.053(8) 0.054(6) 0.070(6) 0.041(6) -0.006(5) 0.006(5)
C18 0.041(7) 0.050(5) 0.053(5) 0.009(5) 0.001(4) 0.015(5)
C1 0.064(8) 0.036(5) 0.041(5) 0.014(4) 0.001(4) 0.017(4)
C17 0.041(7) 0.057(6) 0.045(5) 0.011(5) -0.002(4) 0.001(5)
C2 0.093(10) 0.057(6) 0.054(6) -0.003(5) 0.006(6) 0.045(6)
C14 0.035(7) 0.066(6) 0.066(6) 0.032(6) 0.010(5) 0.030(5)
C8 0.070(9) 0.085(8) 0.058(6) 0.050(6) 0.014(6) 0.013(6)
C5 0.057(8) 0.098(8) 0.053(6) 0.018(6) 0.022(5) 0.037(6)
C15 0.027(7) 0.077(6) 0.052(5) 0.019(5) 0.003(4) 0.022(5)
C7 0.050(7) 0.066(6) 0.041(5) 0.030(5) 0.005(4) 0.009(5)
C6 0.051(8) 0.113(9) 0.032(5) 0.030(6) 0.016(5) 0.011(6)

loop_
_atom_type_symbol
_atom_type_description
_atom_type_scat_dispersion_real
_atom_type_scat_dispersion_imag
_atom_type_scat_source
C C 0.0033 0.0016 'International Tables Vol C Tables 4.2.6.8 and 6.1.1.4'
H H 0.0000 0.0000 'International Tables Vol C Tables 4.2.6.8 and 6.1.1.4'
N N 0.0061 0.0033 'International Tables Vol C Tables 4.2.6.8 and 6.1.1.4'
F F 0.0171 0.0103 'International Tables Vol C Tables 4.2.6.8 and 6.1.1.4'
Cl Cl 0.1484 0.1585 'International Tables Vol C Tables 4.2.6.8 and 6.1.1.4'
Co Co 0.3494 0.9721 'International Tables Vol C Tables 4.2.6.8 and 6.1.1.4'
I I -0.4742 1.8119 'International Tables Vol C Tables 4.2.6.8 and 6.1.1.4'

loop_
_geom_angle_atom_site_label_1
_geom_angle_atom_site_label_2
_geom_angle_atom_site_label_3
_geom_angle
N4 CO1 N1 161.2(2)
N4 CO1 N2 90.1(2)
N1 CO1 N2 76.4(2)
N4 CO1 N3 76.1(3)
N1 CO1 N3 91.6(2)
N2 CO1 N3 93.3(2)
N4 CO1 CL2 94.38(14)
N1 CO1 CL2 98.82(16)
N2 CO1 CL2 175.10(18)
N3 CO1 CL2 85.85(14)
N4 CO1 CL1 95.0(2)
N1 CO1 CL1 96.94(18)
N2 CO1 CL1 86.06(18)
N3 CO1 CL1 171.08(17)
CL2 CO1 CL1 95.50(8)
C22 N4 C23 117.5(7)
C22 N4 CO1 126.6(6)
C23 N4 CO1 115.8(6)
C13 N3 C24 116.3(7)
C13 N3 CO1 128.9(5)
C24 N3 CO1 114.5(5)
C10 N2 C11 119.3(6)
C10 N2 CO1 127.5(5)
C11 N2 CO1 112.7(4)
C1 N1 C12 117.0(6)
C1 N1 CO1 126.8(5)
C12 N1 CO1 116.1(4)
C30 C25 C26 116.6(7)
C30 C25 I1 120.4(6)
C26 C25 I1 123.0(6)
N3 C13 C14 123.8(8)
N3 C13 H13 118.1
C14 C13 H13 118.1
F1 C26 C27 117.9(7)
F1 C26 C25 118.6(6)
C27 C26 C25 123.4(7)
F4 C30 C29 117.1(6)
F4 C30 C25 119.9(6)
C29 C30 C25 123.0(7)
N3 C24 C16 124.5(8)
N3 C24 C23 116.2(7)
C16 C24 C23 119.3(7)
F2 C28 C27 122.3(7)
F2 C28 C29 115.7(6)
C27 C28 C29 121.8(7)
F3 C29 C30 121.4(7)
F3 C29 C28 120.8(6)
C30 C29 C28 117.7(7)
N1 C12 C4 123.4(6)
N1 C12 C11 116.1(6)
C4 C12 C11 120.4(6)
N2 C11 C7 122.6(7)
N2 C11 C12 118.4(6)
C7 C11 C12 119.0(7)
C20 C21 C22 117.9(9)
C20 C21 H21 121.0
C22 C21 H21 121.0
N4 C23 C19 121.8(8)
N4 C23 C24 117.0(7)
C19 C23 C24 121.2(7)
N4 C22 C21 124.0(8)
N4 C22 H22 118.0
C21 C22 H22 118.0
C3 C4 C12 118.0(7)
C3 C4 C5 123.4(8)
C12 C4 C5 118.5(7)
C20 C19 C23 118.3(8)
C20 C19 C18 124.0(8)
C23 C19 C18 117.7(8)
N2 C10 C9 122.2(8)
N2 C10 H10 118.9
C9 C10 H10 118.9
C15 C16 C24 116.4(8)
C15 C16 C17 125.4(9)
C24 C16 C17 118.2(9)
C2 C3 C4 119.2(7)
C2 C3 H3 120.4
C4 C3 H3 120.4
C21 C20 C19 120.4(8)
C21 C20 H20 119.8
C19 C20 H20 119.8
C28 C27 C26 117.3(7)
C28 C27 I2 121.8(6)
C26 C27 I2 120.9(6)
C8 C9 C10 119.1(8)
C8 C9 H9 120.5
C10 C9 H9 120.5
C17 C18 C19 120.4(8)
C17 C18 H18 119.8
C19 C18 H18 119.8
N1 C1 C2 122.5(7)
N1 C1 H1 118.8
C2 C1 H1 118.8
C18 C17 C16 123.2(8)
C18 C17 H17 118.4
C16 C17 H17 118.4
C3 C2 C1 120.0(8)
C3 C2 H2 120.0
C1 C2 H2 120.0
C13 C14 C15 119.7(9)
C13 C14 H14 120.1
C15 C14 H14 120.1
C9 C8 C7 121.1(7)
C9 C8 H8 119.4
C7 C8 H8 119.4
C6 C5 C4 121.7(8)
C6 C5 H5 119.1
C4 C5 H5 119.1
C14 C15 C16 119.3(8)
C14 C15 H15 120.3
C16 C15 H15 120.3
C8 C7 C6 125.8(8)
C8 C7 C11 115.7(8)
C6 C7 C11 118.5(8)
C5 C6 C7 121.8(8)
C5 C6 H6 119.1
C7 C6 H6 119.1

loop_
_geom_bond_atom_site_label_1
_geom_bond_atom_site_label_2
_geom_bond_distance
I1 C25 2.105(7)
I2 C27 2.105(7)
CO1 N4 2.128(6)
CO1 N1 2.129(5)
CO1 N2 2.189(5)
CO1 N3 2.199(7)
CO1 CL2 2.4057(18)
CO1 CL1 2.428(2)
F1 C26 1.359(8)
F4 C30 1.358(7)
F3 C29 1.314(7)
F2 C28 1.339(7)
N4 C22 1.338(11)
N4 C23 1.373(11)
N3 C13 1.334(11)
N3 C24 1.353(8)
N2 C10 1.336(8)
N2 C11 1.350(8)
N1 C1 1.332(8)
N1 C12 1.348(7)
C25 C30 1.365(9)
C25 C26 1.382(9)
C13 C14 1.352(13)
C13 H13 0.9300
C26 C27 1.374(9)
C30 C29 1.362(9)
C24 C16 1.393(12)
C24 C23 1.444(13)
C28 C27 1.360(10)
C28 C29 1.399(9)
C12 C4 1.395(9)
C12 C11 1.433(9)
C11 C7 1.422(10)
C21 C20 1.380(13)
C21 C22 1.384(10)
C21 H21 0.9300
C23 C19 1.401(9)
C22 H22 0.9300
C4 C3 1.373(10)
C4 C5 1.418(10)
C19 C20 1.386(13)
C19 C18 1.446(13)
C10 C9 1.386(10)
C10 H10 0.9300
C16 C15 1.391(12)
C16 C17 1.428(10)
C3 C2 1.356(10)
C3 H3 0.9300
C20 H20 0.9300
C9 C8 1.369(11)
C9 H9 0.9300
C18 C17 1.339(12)
C18 H18 0.9300
C1 C2 1.390(9)
C1 H1 0.9300
C17 H17 0.9300
C2 H2 0.9300
C14 C15 1.380(10)
C14 H14 0.9300
C8 C7 1.408(11)
C8 H8 0.9300
C5 C6 1.339(11)
C5 H5 0.9300
C15 H15 0.9300
C7 C6 1.412(11)
C6 H6 0.9300
